data_4304564
loop_
_publ_author_name
'Ravi Shankar'
'Atul Pratap Singh'
'Mary F. Mahon'
'Kieran C. Molloy'
'Geeta Hundal'
'Monique Biesemans'
'Rudolph Willem'

_publ_section_title
;
Recipe for New Diorganostannates, [R2Sn(OS(O)2R1)4]2-, Bearing
Alkanesulfonate Groups Using Dialkyl Sulfite as the Reagent
;
_journal_name_full 'Inorganic Chemistry'
_journal_page_first 790
_journal_page_last 792
_journal_paper_doi 10.1021/ic702099t
_journal_volume 47
_journal_year 2008
_chemical_formula_sum 'C28 H70 N2 O12 S4 Sn'
_chemical_formula_weight 873.79
_chemical_name_systematic
;
 ?
;
_space_group_IT_number 2
_symmetry_cell_setting triclinic
_symmetry_space_group_name_Hall '-P 1'
_symmetry_space_group_name_H-M 'P -1'
_atom_sites_solution_hydrogens geom
_atom_sites_solution_primary direct
_atom_sites_solution_secondary difmap
_audit_creation_method SHELXL-97
_cell_angle_alpha 96.744(1)
_cell_angle_beta 95.758(1)
_cell_angle_gamma 104.114(1)
_cell_formula_units_Z 2
_cell_length_a 9.9400(1)
_cell_length_b 11.7380(1)
_cell_length_c 18.8450(2)
_cell_measurement_reflns_used 32012
_cell_measurement_temperature 150(2)
_cell_measurement_theta_max 30.034
_cell_measurement_theta_min 2.910
_cell_volume 2098.55(4)
_computing_cell_refinement 'HKL Scalepack (Otwinowski & Minor 1997)'
_computing_data_collection 'Collect (Bruker AXS BV, 1997-2004)'
_computing_data_reduction 'Denzo & Scalepack (Otwinowski & Minor, 1997)'
_computing_molecular_graphics 'ORTEX (P.McArdle, 1995)'
_computing_publication_material 'SHELXL-97/2 (Sheldrick,1997)'
_computing_structure_refinement 'SHELXL-97 (Sheldrick, 1997)'
_computing_structure_solution 'SHELXS-97 (Sheldrick, 1990)'
_diffrn_ambient_temperature 150(2)
_diffrn_measured_fraction_theta_full 0.994
_diffrn_measured_fraction_theta_max 0.994
_diffrn_measurement_device_type '95mm CCD camera on \k-goniostat'
_diffrn_measurement_method CCD
_diffrn_radiation_monochromator graphite
_diffrn_radiation_source 'fine-focus sealed tube'
_diffrn_radiation_type MoK\a
_diffrn_radiation_wavelength 0.71073
_diffrn_reflns_av_R_equivalents 0.0438
_diffrn_reflns_av_sigmaI/netI 0.0505
_diffrn_reflns_limit_h_max 13
_diffrn_reflns_limit_h_min -13
_diffrn_reflns_limit_k_max 16
_diffrn_reflns_limit_k_min -16
_diffrn_reflns_limit_l_max 26
_diffrn_reflns_limit_l_min -26
_diffrn_reflns_number 43515
_diffrn_reflns_theta_full 30.00
_diffrn_reflns_theta_max 30.00
_diffrn_reflns_theta_min 3.52
_exptl_absorpt_coefficient_mu 0.861
_exptl_absorpt_correction_T_max 0.78
_exptl_absorpt_correction_T_min 0.75
_exptl_absorpt_correction_type multi-scan
_exptl_absorpt_process_details
;
 ?
;
_exptl_crystal_colour Colourless
_exptl_crystal_density_diffrn 1.383
_exptl_crystal_density_method 'not measured'
_exptl_crystal_description Block
_exptl_crystal_F_000 924
_exptl_crystal_size_max 0.35
_exptl_crystal_size_mid 0.30
_exptl_crystal_size_min 0.25
_refine_diff_density_max 0.521
_refine_diff_density_min -0.863
_refine_diff_density_rms 0.128
_refine_ls_extinction_coef 0.0040(4)
_refine_ls_extinction_expression Fc^*^=kFc[1+0.001xFc^2^\l^3^/sin(2\q)]^-1/4^
_refine_ls_extinction_method SHELXL
_refine_ls_goodness_of_fit_ref 1.032
_refine_ls_hydrogen_treatment constr
_refine_ls_matrix_type full
_refine_ls_number_parameters 431
_refine_ls_number_reflns 12169
_refine_ls_number_restraints 0
_refine_ls_restrained_S_all 1.032
_refine_ls_R_factor_all 0.0495
_refine_ls_R_factor_gt 0.0309
_refine_ls_shift/su_max 0.001
_refine_ls_shift/su_mean 0.000
_refine_ls_structure_factor_coef Fsqd
_refine_ls_weighting_details 'calc w=1/[\s^2^(Fo^2^)+(0.0359P)^2^+0.0000P] where P=(Fo^2^+2Fc^2^)/3'
_refine_ls_weighting_scheme calc
_refine_ls_wR_factor_gt 0.0672
_refine_ls_wR_factor_ref 0.0722
_reflns_number_gt 9697
_reflns_number_total 12169
_reflns_threshold_expression >2sigma(I)
_cod_data_source_file ic702099t-file004.cif
_cod_data_source_block c:\x-ray\helix\h07kcm15\maxus2\h07kcm15
_cod_depositor_comments
;
The following automatic conversions were performed:
'_symmetry_cell_setting' value 'Triclinic' changed to 'triclinic'
according to '/home/saulius/struct/CIF-dictionaries/cif_core.dic'
dictionary named 'cif_core.dic' version 2.4.1 from
2010-06-29.

'_exptl_absorpt_correction_type' value 'Multi-Scan' changed
to 'multi-scan' according to
'/home/saulius/struct/CIF-dictionaries/cif_core.dic' dictionary named
'cif_core.dic' version 2.4.1 from 2010-06-29.

Automatic conversion script
Id: cif_fix_enum 1527 2010-12-29 10:47:43Z saulius 
;
_cod_database_code 4304564

loop_
_symmetry_equiv_pos_as_xyz
'x, y, z'
'-x, -y, -z'

loop_
_atom_site_label
_atom_site_type_symbol
_atom_site_fract_x
_atom_site_fract_y
_atom_site_fract_z
_atom_site_U_iso_or_equiv
_atom_site_adp_type
_atom_site_occupancy
_atom_site_symmetry_multiplicity
_atom_site_calc_flag
_atom_site_refinement_flags
_atom_site_disorder_assembly
_atom_site_disorder_group
Sn1 Sn 0.240777(10) 0.755550(8) 0.244487(5) 0.02087(5) Uani 1 1 d . . .
S1 S 0.30799(4) 0.70372(3) 0.42166(2) 0.02383(9) Uani 1 1 d . . .
S2 S 0.18238(4) 0.78753(3) 0.06095(2) 0.02425(9) Uani 1 1 d . . .
S3 S 0.47858(4) 0.60201(3) 0.18726(2) 0.02458(9) Uani 1 1 d . . .
S4 S 0.07472(4) 0.96837(3) 0.31653(2) 0.02516(9) Uani 1 1 d . . .
O1 O 0.34207(11) 0.71993(9) 0.34763(6) 0.0254(2) Uani 1 1 d . . .
O2 O 0.41489(12) 0.66203(11) 0.46024(6) 0.0332(3) Uani 1 1 d . . .
O3 O 0.16668(12) 0.63246(11) 0.42074(7) 0.0331(3) Uani 1 1 d . . .
O4 O 0.14065(11) 0.77956(10) 0.13405(6) 0.0282(3) Uani 1 1 d . . .
O5 O 0.07883(12) 0.82240(11) 0.01494(6) 0.0336(3) Uani 1 1 d . . .
O6 O 0.32411(12) 0.85860(11) 0.06313(6) 0.0325(3) Uani 1 1 d . . .
O7 O 0.34185(12) 0.63164(10) 0.18892(6) 0.0291(3) Uani 1 1 d . . .
O8 O 0.59477(13) 0.70560(11) 0.20527(8) 0.0448(3) Uani 1 1 d . . .
O9 O 0.47574(13) 0.52800(10) 0.12014(6) 0.0330(3) Uani 1 1 d . . .
O10 O 0.13327(12) 0.86420(10) 0.31474(6) 0.0313(3) Uani 1 1 d . . .
O11 O 0.16671(15) 1.06820(11) 0.29350(7) 0.0431(3) Uani 1 1 d . . .
O12 O 0.03079(13) 0.99351(10) 0.38613(6) 0.0331(3) Uani 1 1 d . . .
N1 N 0.18709(13) 0.31421(11) 0.49354(7) 0.0215(3) Uani 1 1 d . . .
N2 N 0.31635(13) 0.19424(11) 0.02055(7) 0.0227(3) Uani 1 1 d . . .
C1 C 0.3170(2) 0.84705(16) 0.46573(9) 0.0361(4) Uani 1 1 d . . .
H1A H 0.2973 0.8423 0.5154 0.054 Uiso 1 1 calc R . .
H1B H 0.2478 0.8797 0.4401 0.054 Uiso 1 1 calc R . .
H1C H 0.4109 0.8987 0.4662 0.054 Uiso 1 1 calc R . .
C2 C 0.1790(2) 0.64042(16) 0.02535(10) 0.0414(5) Uani 1 1 d . . .
H2A H 0.0857 0.5883 0.0258 0.062 Uiso 1 1 calc R . .
H2B H 0.2487 0.6134 0.0548 0.062 Uiso 1 1 calc R . .
H2C H 0.2008 0.6381 -0.0243 0.062 Uiso 1 1 calc R . .
C3 C 0.4847(2) 0.51391(18) 0.25588(10) 0.0464(5) Uani 1 1 d . . .
H3A H 0.5728 0.4902 0.2588 0.070 Uiso 1 1 calc R . .
H3B H 0.4058 0.4429 0.2452 0.070 Uiso 1 1 calc R . .
H3C H 0.4790 0.5594 0.3020 0.070 Uiso 1 1 calc R . .
C4 C -0.0745(2) 0.9223(2) 0.25165(11) 0.0542(6) Uani 1 1 d . . .
H4A H -0.1194 0.9876 0.2489 0.081 Uiso 1 1 calc R . .
H4B H -0.1403 0.8541 0.2652 0.081 Uiso 1 1 calc R . .
H4C H -0.0473 0.8996 0.2046 0.081 Uiso 1 1 calc R . .
C5 C 0.05541(17) 0.62003(14) 0.24362(9) 0.0273(3) Uani 1 1 d . . .
H5A H 0.0325 0.6215 0.2936 0.033 Uiso 1 1 calc R . .
H5B H -0.0215 0.6403 0.2144 0.033 Uiso 1 1 calc R . .
C6 C 0.05621(17) 0.49353(14) 0.21518(10) 0.0315(4) Uani 1 1 d . . .
H6A H 0.1347 0.4725 0.2427 0.038 Uiso 1 1 calc R . .
H6B H 0.0720 0.4888 0.1640 0.038 Uiso 1 1 calc R . .
C7 C -0.08075(18) 0.40414(15) 0.22129(11) 0.0358(4) Uani 1 1 d . . .
H7A H -0.0984 0.4113 0.2722 0.043 Uiso 1 1 calc R . .
H7B H -0.1587 0.4234 0.1922 0.043 Uiso 1 1 calc R . .
C8 C -0.0786(2) 0.27676(16) 0.19571(11) 0.0409(5) Uani 1 1 d . . .
H8A H -0.0674 0.2679 0.1444 0.061 Uiso 1 1 calc R . .
H8B H -0.1668 0.2226 0.2027 0.061 Uiso 1 1 calc R . .
H8C H -0.0004 0.2578 0.2236 0.061 Uiso 1 1 calc R . .
C9 C 0.40019(16) 0.90984(14) 0.23990(9) 0.0254(3) Uani 1 1 d . . .
H9A H 0.4440 0.8959 0.1959 0.030 Uiso 1 1 calc R . .
H9B H 0.3557 0.9757 0.2343 0.030 Uiso 1 1 calc R . .
C10 C 0.51552(17) 0.95059(15) 0.30348(10) 0.0327(4) Uani 1 1 d . . .
H10A H 0.5674 0.8889 0.3069 0.039 Uiso 1 1 calc R . .
H10B H 0.4731 0.9600 0.3484 0.039 Uiso 1 1 calc R . .
C11 C 0.61768(18) 1.06778(15) 0.29682(10) 0.0346(4) Uani 1 1 d . . .
H11A H 0.7037 1.0783 0.3310 0.041 Uiso 1 1 calc R . .
H11B H 0.6441 1.0633 0.2475 0.041 Uiso 1 1 calc R . .
C12 C 0.5612(2) 1.17576(16) 0.31154(11) 0.0433(5) Uani 1 1 d . . .
H12A H 0.4718 1.1635 0.2808 0.065 Uiso 1 1 calc R . .
H12B H 0.6282 1.2460 0.3010 0.065 Uiso 1 1 calc R . .
H12C H 0.5469 1.1876 0.3623 0.065 Uiso 1 1 calc R . .
C13 C 0.13985(17) 0.21120(14) 0.53552(9) 0.0274(4) Uani 1 1 d . . .
H13A H 0.0785 0.2335 0.5700 0.033 Uiso 1 1 calc R . .
H13B H 0.0831 0.1416 0.5013 0.033 Uiso 1 1 calc R . .
C14 C 0.2567(2) 0.17513(18) 0.57657(12) 0.0446(5) Uani 1 1 d . . .
H14A H 0.2173 0.1087 0.6017 0.067 Uiso 1 1 calc R . .
H14B H 0.3120 0.2425 0.6118 0.067 Uiso 1 1 calc R . .
H14C H 0.3169 0.1506 0.5429 0.067 Uiso 1 1 calc R . .
C15 C 0.26916(17) 0.27477(14) 0.43631(9) 0.0268(3) Uani 1 1 d . . .
H15A H 0.2127 0.1981 0.4087 0.032 Uiso 1 1 calc R . .
H15B H 0.3554 0.2605 0.4605 0.032 Uiso 1 1 calc R . .
C16 C 0.3102(2) 0.36112(17) 0.38360(10) 0.0379(4) Uani 1 1 d . . .
H16A H 0.3627 0.3282 0.3487 0.057 Uiso 1 1 calc R . .
H16B H 0.3688 0.4368 0.4099 0.057 Uiso 1 1 calc R . .
H16C H 0.2257 0.3742 0.3580 0.057 Uiso 1 1 calc R . .
C17 C 0.05908(16) 0.34812(14) 0.46057(9) 0.0254(3) Uani 1 1 d . . .
H17A H 0.0040 0.3655 0.4995 0.030 Uiso 1 1 calc R . .
H17B H 0.0909 0.4220 0.4396 0.030 Uiso 1 1 calc R . .
C18 C -0.03637(19) 0.25443(16) 0.40244(10) 0.0350(4) Uani 1 1 d . . .
H18A H -0.1157 0.2835 0.3842 0.053 Uiso 1 1 calc R . .
H18B H -0.0711 0.1814 0.4228 0.053 Uiso 1 1 calc R . .
H18C H 0.0161 0.2379 0.3628 0.053 Uiso 1 1 calc R . .
C19 C 0.28032(17) 0.42253(14) 0.54234(9) 0.0269(3) Uani 1 1 d . . .
H19A H 0.3684 0.4037 0.5601 0.032 Uiso 1 1 calc R . .
H19B H 0.3047 0.4880 0.5134 0.032 Uiso 1 1 calc R . .
C20 C 0.2164(2) 0.46557(18) 0.60659(10) 0.0407(5) Uani 1 1 d . . .
H20A H 0.2829 0.5356 0.6350 0.061 Uiso 1 1 calc R . .
H20B H 0.1945 0.4024 0.6366 0.061 Uiso 1 1 calc R . .
H20C H 0.1303 0.4866 0.5897 0.061 Uiso 1 1 calc R . .
C21 C 0.23453(18) 0.22263(15) 0.08081(9) 0.0298(4) Uani 1 1 d . . .
H21A H 0.1472 0.2390 0.0596 0.036 Uiso 1 1 calc R . .
H21B H 0.2904 0.2959 0.1122 0.036 Uiso 1 1 calc R . .
C22 C 0.1967(2) 0.12444(19) 0.12705(11) 0.0451(5) Uani 1 1 d . . .
H22A H 0.1446 0.1494 0.1648 0.068 Uiso 1 1 calc R . .
H22B H 0.2825 0.1087 0.1493 0.068 Uiso 1 1 calc R . .
H22C H 0.1388 0.0521 0.0968 0.068 Uiso 1 1 calc R . .
C23 C 0.35844(17) 0.30335(14) -0.01691(9) 0.0267(3) Uani 1 1 d . . .
H23A H 0.4168 0.3697 0.0191 0.032 Uiso 1 1 calc R . .
H23B H 0.4173 0.2861 -0.0540 0.032 Uiso 1 1 calc R . .
C24 C 0.23870(19) 0.34371(16) -0.05241(10) 0.0370(4) Uani 1 1 d . . .
H24A H 0.2759 0.4140 -0.0748 0.055 Uiso 1 1 calc R . .
H24B H 0.1809 0.3635 -0.0161 0.055 Uiso 1 1 calc R . .
H24C H 0.1816 0.2798 -0.0894 0.055 Uiso 1 1 calc R . .
C25 C 0.44724(17) 0.16066(15) 0.04903(9) 0.0284(4) Uani 1 1 d . . .
H25A H 0.5033 0.1531 0.0090 0.034 Uiso 1 1 calc R . .
H25B H 0.4191 0.0817 0.0648 0.034 Uiso 1 1 calc R . .
C26 C 0.5396(2) 0.24735(18) 0.11126(11) 0.0432(5) Uani 1 1 d . . .
H26A H 0.6214 0.2188 0.1259 0.065 Uiso 1 1 calc R . .
H26B H 0.4865 0.2537 0.1520 0.065 Uiso 1 1 calc R . .
H26C H 0.5704 0.3255 0.0960 0.065 Uiso 1 1 calc R . .
C27 C 0.22439(17) 0.08925(14) -0.03210(9) 0.0282(4) Uani 1 1 d . . .
H27A H 0.1992 0.0202 -0.0060 0.034 Uiso 1 1 calc R . .
H27B H 0.1366 0.1092 -0.0490 0.034 Uiso 1 1 calc R . .
C28 C 0.2907(2) 0.05344(17) -0.09719(10) 0.0387(4) Uani 1 1 d . . .
H28A H 0.2251 -0.0145 -0.1281 0.058 Uiso 1 1 calc R . .
H28B H 0.3766 0.0314 -0.0812 0.058 Uiso 1 1 calc R . .
H28C H 0.3134 0.1202 -0.1244 0.058 Uiso 1 1 calc R . .

loop_
_atom_site_aniso_label
_atom_site_aniso_U_11
_atom_site_aniso_U_22
_atom_site_aniso_U_33
_atom_site_aniso_U_23
_atom_site_aniso_U_13
_atom_site_aniso_U_12
Sn1 0.01960(6) 0.01766(7) 0.02333(7) 0.00180(4) 0.00395(4) 0.00113(4)
S1 0.02348(19) 0.0239(2) 0.0251(2) 0.00720(16) 0.00590(16) 0.00532(16)
S2 0.02136(19) 0.0244(2) 0.0250(2) 0.00372(16) 0.00166(16) 0.00272(16)
S3 0.0245(2) 0.0237(2) 0.0256(2) 0.00273(16) 0.00576(16) 0.00590(16)
S4 0.0290(2) 0.0226(2) 0.0246(2) 0.00199(15) 0.00477(16) 0.00817(17)
O1 0.0255(6) 0.0245(6) 0.0267(6) 0.0055(5) 0.0067(5) 0.0056(5)
O2 0.0302(6) 0.0367(7) 0.0363(7) 0.0161(5) 0.0040(5) 0.0104(5)
O3 0.0256(6) 0.0366(7) 0.0370(7) 0.0102(5) 0.0105(5) 0.0029(5)
O4 0.0229(6) 0.0332(6) 0.0276(6) 0.0065(5) 0.0037(5) 0.0043(5)
O5 0.0294(6) 0.0377(7) 0.0338(7) 0.0125(5) -0.0004(5) 0.0075(5)
O6 0.0226(6) 0.0373(7) 0.0346(7) 0.0050(5) 0.0062(5) 0.0012(5)
O7 0.0272(6) 0.0284(6) 0.0318(6) 0.0003(5) 0.0059(5) 0.0089(5)
O8 0.0290(7) 0.0371(7) 0.0583(9) -0.0068(6) 0.0089(6) -0.0053(6)
O9 0.0403(7) 0.0291(6) 0.0302(6) 0.0001(5) 0.0116(5) 0.0092(5)
O10 0.0372(7) 0.0270(6) 0.0338(7) 0.0044(5) 0.0085(5) 0.0146(5)
O11 0.0649(9) 0.0268(7) 0.0376(7) 0.0082(5) 0.0211(7) 0.0045(6)
O12 0.0412(7) 0.0266(6) 0.0309(6) 0.0003(5) 0.0135(5) 0.0063(5)
N1 0.0205(6) 0.0193(6) 0.0237(7) 0.0031(5) 0.0035(5) 0.0031(5)
N2 0.0237(7) 0.0227(7) 0.0224(7) 0.0037(5) 0.0057(5) 0.0063(5)
C1 0.0482(11) 0.0326(10) 0.0270(9) 0.0002(7) 0.0052(8) 0.0115(9)
C2 0.0533(12) 0.0299(10) 0.0369(10) -0.0033(8) -0.0027(9) 0.0106(9)
C3 0.0637(14) 0.0515(12) 0.0323(10) 0.0138(9) 0.0058(10) 0.0275(11)
C4 0.0420(11) 0.0766(16) 0.0430(12) -0.0072(11) -0.0091(9) 0.0271(11)
C5 0.0243(8) 0.0238(8) 0.0300(9) 0.0014(7) 0.0055(7) -0.0007(7)
C6 0.0298(9) 0.0258(9) 0.0367(10) 0.0024(7) 0.0082(8) 0.0023(7)
C7 0.0302(9) 0.0264(9) 0.0455(11) -0.0009(8) 0.0086(8) -0.0016(7)
C8 0.0399(11) 0.0267(9) 0.0501(12) 0.0013(8) 0.0084(9) -0.0014(8)
C9 0.0250(8) 0.0229(8) 0.0253(8) 0.0047(6) 0.0036(6) -0.0001(7)
C10 0.0292(9) 0.0271(9) 0.0356(10) 0.0058(7) -0.0038(7) -0.0013(7)
C11 0.0269(9) 0.0290(9) 0.0401(10) -0.0009(8) -0.0016(8) -0.0020(7)
C12 0.0441(11) 0.0318(10) 0.0466(12) -0.0013(9) -0.0045(9) 0.0037(9)
C13 0.0239(8) 0.0255(8) 0.0319(9) 0.0088(7) 0.0048(7) 0.0019(7)
C14 0.0342(10) 0.0452(12) 0.0576(13) 0.0313(10) 0.0040(9) 0.0062(9)
C15 0.0279(8) 0.0251(8) 0.0290(8) 0.0023(7) 0.0086(7) 0.0087(7)
C16 0.0435(11) 0.0379(10) 0.0373(10) 0.0102(8) 0.0196(9) 0.0123(9)
C17 0.0226(8) 0.0248(8) 0.0302(8) 0.0039(7) 0.0034(7) 0.0090(7)
C18 0.0314(9) 0.0328(10) 0.0371(10) 0.0003(8) -0.0069(8) 0.0081(8)
C19 0.0245(8) 0.0229(8) 0.0299(9) 0.0013(7) 0.0014(7) 0.0020(7)
C20 0.0387(10) 0.0418(11) 0.0366(10) -0.0111(8) -0.0006(8) 0.0108(9)
C21 0.0328(9) 0.0360(10) 0.0265(8) 0.0067(7) 0.0110(7) 0.0158(8)
C22 0.0521(12) 0.0580(13) 0.0391(11) 0.0223(9) 0.0243(10) 0.0263(11)
C23 0.0273(8) 0.0214(8) 0.0298(8) 0.0046(6) 0.0069(7) 0.0016(7)
C24 0.0389(10) 0.0333(10) 0.0438(11) 0.0171(8) 0.0108(8) 0.0115(8)
C25 0.0249(8) 0.0306(9) 0.0316(9) 0.0035(7) 0.0045(7) 0.0110(7)
C26 0.0361(10) 0.0448(12) 0.0445(11) -0.0006(9) -0.0099(9) 0.0123(9)
C27 0.0293(8) 0.0212(8) 0.0306(9) 0.0031(7) 0.0008(7) 0.0015(7)
C28 0.0471(11) 0.0359(10) 0.0311(9) -0.0064(8) -0.0018(8) 0.0148(9)

loop_
_atom_type_symbol
_atom_type_description
_atom_type_scat_dispersion_real
_atom_type_scat_dispersion_imag
_atom_type_scat_source
C C 0.0033 0.0016 'International Tables Vol C Tables 4.2.6.8 and 6.1.1.4'
H H 0.0000 0.0000 'International Tables Vol C Tables 4.2.6.8 and 6.1.1.4'
N N 0.0061 0.0033 'International Tables Vol C Tables 4.2.6.8 and 6.1.1.4'
O O 0.0106 0.0060 'International Tables Vol C Tables 4.2.6.8 and 6.1.1.4'
S S 0.1246 0.1234 'International Tables Vol C Tables 4.2.6.8 and 6.1.1.4'
Sn Sn -0.6537 1.4246 'International Tables Vol C Tables 4.2.6.8 and 6.1.1.4'

loop_
_geom_angle_atom_site_label_1
_geom_angle_atom_site_label_2
_geom_angle_atom_site_label_3
_geom_angle
_geom_angle_site_symmetry_1
_geom_angle_site_symmetry_3
_geom_angle_publ_flag
C9 Sn1 C5 169.38(6) . . ?
C9 Sn1 O7 95.59(5) . . ?
C5 Sn1 O7 92.16(5) . . ?
C9 Sn1 O1 94.03(5) . . ?
C5 Sn1 O1 93.60(5) . . ?
O7 Sn1 O1 87.25(4) . . ?
C9 Sn1 O10 90.09(5) . . ?
C5 Sn1 O10 83.14(5) . . ?
O7 Sn1 O10 171.12(4) . . ?
O1 Sn1 O10 85.54(4) . . ?
C9 Sn1 O4 87.50(5) . . ?
C5 Sn1 O4 85.45(5) . . ?
O7 Sn1 O4 88.50(4) . . ?
O1 Sn1 O4 175.60(3) . . ?
O10 Sn1 O4 98.60(4) . . ?
O2 S1 O3 114.72(7) . . ?
O2 S1 O1 109.81(7) . . ?
O3 S1 O1 112.04(7) . . ?
O2 S1 C1 106.92(8) . . ?
O3 S1 C1 107.12(9) . . ?
O1 S1 C1 105.66(8) . . ?
O5 S2 O6 114.48(7) . . ?
O5 S2 O4 110.67(7) . . ?
O6 S2 O4 112.37(7) . . ?
O5 S2 C2 106.75(8) . . ?
O6 S2 C2 106.96(9) . . ?
O4 S2 C2 104.91(8) . . ?
O8 S3 O9 115.82(8) . . ?
O8 S3 O7 112.20(7) . . ?
O9 S3 O7 109.27(7) . . ?
O8 S3 C3 107.78(10) . . ?
O9 S3 C3 107.10(8) . . ?
O7 S3 C3 103.84(9) . . ?
O11 S4 O12 114.69(7) . . ?
O11 S4 O10 112.38(8) . . ?
O12 S4 O10 109.75(7) . . ?
O11 S4 C4 106.71(11) . . ?
O12 S4 C4 108.38(9) . . ?
O10 S4 C4 104.28(9) . . ?
S1 O1 Sn1 138.75(7) . . ?
S2 O4 Sn1 137.04(7) . . ?
S3 O7 Sn1 142.25(7) . . ?
S4 O10 Sn1 141.81(7) . . ?
C15 N1 C19 108.74(12) . . ?
C15 N1 C17 111.57(12) . . ?
C19 N1 C17 108.07(12) . . ?
C15 N1 C13 108.04(12) . . ?
C19 N1 C13 111.38(12) . . ?
C17 N1 C13 109.08(12) . . ?
C21 N2 C25 111.40(12) . . ?
C21 N2 C27 108.67(12) . . ?
C25 N2 C27 108.24(12) . . ?
C21 N2 C23 108.80(12) . . ?
C25 N2 C23 108.93(12) . . ?
C27 N2 C23 110.81(12) . . ?
C6 C5 Sn1 117.57(11) . . ?
C5 C6 C7 112.15(14) . . ?
C8 C7 C6 112.48(15) . . ?
C10 C9 Sn1 117.06(11) . . ?
C9 C10 C11 112.22(15) . . ?
C12 C11 C10 114.32(16) . . ?
C14 C13 N1 114.88(13) . . ?
N1 C15 C16 115.30(13) . . ?
C18 C17 N1 114.92(13) . . ?
C20 C19 N1 114.72(13) . . ?
N2 C21 C22 114.23(14) . . ?
C24 C23 N2 115.43(13) . . ?
N2 C25 C26 115.10(14) . . ?
C28 C27 N2 114.69(14) . . ?

loop_
_geom_bond_atom_site_label_1
_geom_bond_atom_site_label_2
_geom_bond_distance
_geom_bond_site_symmetry_2
_geom_bond_publ_flag
Sn1 C9 2.1126(15) . ?
Sn1 C5 2.1176(15) . ?
Sn1 O7 2.1880(11) . ?
Sn1 O1 2.2294(11) . ?
Sn1 O10 2.2524(11) . ?
Sn1 O4 2.2936(11) . ?
S1 O2 1.4419(12) . ?
S1 O3 1.4462(12) . ?
S1 O1 1.4910(11) . ?
S1 C1 1.7640(17) . ?
S2 O5 1.4452(12) . ?
S2 O6 1.4455(12) . ?
S2 O4 1.4848(12) . ?
S2 C2 1.7687(18) . ?
S3 O8 1.4378(12) . ?
S3 O9 1.4415(12) . ?
S3 O7 1.4852(11) . ?
S3 C3 1.7534(19) . ?
S4 O11 1.4402(13) . ?
S4 O12 1.4439(12) . ?
S4 O10 1.4752(11) . ?
S4 C4 1.7545(19) . ?
N1 C15 1.5121(19) . ?
N1 C19 1.5168(19) . ?
N1 C17 1.5199(19) . ?
N1 C13 1.527(2) . ?
N2 C21 1.5136(19) . ?
N2 C25 1.515(2) . ?
N2 C27 1.5232(19) . ?
N2 C23 1.525(2) . ?
C5 C6 1.520(2) . ?
C6 C7 1.527(2) . ?
C7 C8 1.522(2) . ?
C9 C10 1.517(2) . ?
C10 C11 1.525(2) . ?
C11 C12 1.515(2) . ?
C13 C14 1.504(2) . ?
C15 C16 1.515(2) . ?
C17 C18 1.520(2) . ?
C19 C20 1.514(2) . ?
C21 C22 1.523(2) . ?
C23 C24 1.509(2) . ?
C25 C26 1.517(2) . ?
C27 C28 1.514(2) . ?
